data_2213461
loop_
_publ_author_name
'Hu, Bo'
'Wang, Ming'
'Wang, Xiao-Yan'
'Song, Xue-Gang'
'Wang, Cheng-Gang'

_publ_section_title
;
 Bis[1,3-bis(benzimidazol-2-yl)propane-\k^2^<i>N</i>,<i>N</i>']copper(II)
 dinitrate methanol disolvate
;
_journal_coeditor_code LH2363
_journal_issue 5
_journal_name_full 'Acta Crystallographica Section E'
_journal_page_first m1416
_journal_page_last m1416
_journal_paper_doi 10.1107/S1600536807018570
_journal_volume 63
_journal_year 2007
_chemical_formula_iupac '[Cu (C17 H16 N4)2] (N O3)2, 2C2 H6 O'
_chemical_formula_moiety 'C34 H32 Cu N8, 2(C H4 O), 2(N O3) '
_chemical_formula_sum 'C36 H40 Cu N10 O8'
_chemical_formula_weight 804.32
_chemical_name_systematic
;
Bis[1,3-bis(benzimidazol-2-yl)propane-\k^2^N,N']copper(II) dinitrate methanol
solvate
;
_space_group_IT_number 56
_symmetry_cell_setting orthorhombic
_symmetry_space_group_name_Hall '-P 2ab 2ac'
_symmetry_space_group_name_H-M 'P c c n'
_atom_sites_solution_hydrogens geom
_atom_sites_solution_primary direct
_atom_sites_solution_secondary difmap
_audit_creation_method SHELXL-97
_cell_angle_alpha 90.00
_cell_angle_beta 90.00
_cell_angle_gamma 90.00
_cell_formula_units_Z 4
_cell_length_a 14.4793(10)
_cell_length_b 17.8978(13)
_cell_length_c 14.3078(10)
_cell_measurement_reflns_used 5026
_cell_measurement_temperature 297(2)
_cell_measurement_theta_max 25.40
_cell_measurement_theta_min 2.30
_cell_volume 3707.8(5)
_computing_cell_refinement 'SAINT (Bruker, 2000)'
_computing_data_collection 'SMART (Bruker, 2000)'
_computing_data_reduction SAINT
_computing_molecular_graphics SHELXTL
_computing_publication_material SHELXTL
_computing_structure_refinement SHELXTL
_computing_structure_solution 'SHELXTL (Bruker, 2000)'
_diffrn_ambient_temperature 297(2)
_diffrn_measured_fraction_theta_full 0.992
_diffrn_measured_fraction_theta_max 0.992
_diffrn_measurement_device_type 'Bruker APEX CCD'
_diffrn_measurement_method '\f and \w'
_diffrn_radiation_monochromator graphite
_diffrn_radiation_source 'fine-focus sealed tube'
_diffrn_radiation_type MoK\a
_diffrn_radiation_wavelength 0.71073
_diffrn_reflns_av_R_equivalents 0.0419
_diffrn_reflns_av_sigmaI/netI 0.0328
_diffrn_reflns_limit_h_max 18
_diffrn_reflns_limit_h_min -19
_diffrn_reflns_limit_k_max 23
_diffrn_reflns_limit_k_min -21
_diffrn_reflns_limit_l_max 18
_diffrn_reflns_limit_l_min -17
_diffrn_reflns_number 23966
_diffrn_reflns_theta_full 28.00
_diffrn_reflns_theta_max 28.00
_diffrn_reflns_theta_min 1.81
_exptl_absorpt_coefficient_mu 0.655
_exptl_absorpt_correction_T_max 0.8801
_exptl_absorpt_correction_T_min 0.7569
_exptl_absorpt_correction_type none
_exptl_absorpt_process_details '(SADABS; Sheldrick, 2001)'
_exptl_crystal_colour green
_exptl_crystal_density_diffrn 1.441
_exptl_crystal_density_method 'not measured'
_exptl_crystal_description block
_exptl_crystal_F_000 1676
_exptl_crystal_size_max 0.45
_exptl_crystal_size_mid 0.32
_exptl_crystal_size_min 0.20
_refine_diff_density_max 0.479
_refine_diff_density_min -0.246
_refine_ls_extinction_method none
_refine_ls_goodness_of_fit_ref 1.068
_refine_ls_hydrogen_treatment mixed
_refine_ls_matrix_type full
_refine_ls_number_parameters 261
_refine_ls_number_reflns 4453
_refine_ls_number_restraints 1
_refine_ls_restrained_S_all 1.068
_refine_ls_R_factor_all 0.0697
_refine_ls_R_factor_gt 0.0517
_refine_ls_shift/su_max 0.001
_refine_ls_shift/su_mean 0.000
_refine_ls_structure_factor_coef Fsqd
_refine_ls_weighting_details 'calc w=1/[\s^2^(Fo^2^)+(0.0635P)^2^+1.4161P] where P=(Fo^2^+2Fc^2^)/3'
_refine_ls_weighting_scheme calc
_refine_ls_wR_factor_gt 0.1202
_refine_ls_wR_factor_ref 0.1298
_reflns_number_gt 3394
_reflns_number_total 4453
_reflns_threshold_expression I>2\s(I)
_cod_data_source_file lh2363.cif
_cod_data_source_block I
_cod_original_formula_sum 'C36 H40 Cu N10 O8  '
_cod_database_code 2213461
_cod_database_fobs_code 2213461

loop_
_symmetry_equiv_pos_as_xyz
'x, y, z'
'-x+1/2, -y+1/2, z'
'-x, y+1/2, -z+1/2'
'x+1/2, -y, -z+1/2'
'-x, -y, -z'
'x-1/2, y-1/2, -z'
'x, -y-1/2, z-1/2'
'-x-1/2, y, z-1/2'

loop_
_atom_site_type_symbol
_atom_site_label
_atom_site_fract_x
_atom_site_fract_y
_atom_site_fract_z
_atom_site_U_iso_or_equiv
_atom_site_adp_type
_atom_site_calc_flag
_atom_site_refinement_flags
_atom_site_occupancy
H H4N 0.293(2) 0.4833(17) 0.041(2) 0.048(8) Uiso d . 1
H H2N -0.077(2) 0.6948(16) 0.111(2) 0.048(8) Uiso d . 1
Cu Cu1 0.2500 0.7500 0.06676(3) 0.03171(13) Uani d S 1
N N1 0.11849(13) 0.74057(10) 0.10902(14) 0.0352(4) Uani d . 1
N N3 0.27403(13) 0.64615(10) 0.02440(14) 0.0342(4) Uani d . 1
C C1 0.07694(16) 0.79298(12) 0.16863(16) 0.0368(5) Uani d . 1
C C2 0.1142(2) 0.85029(14) 0.22291(17) 0.0449(6) Uani d . 1
H H2 0.1773 0.8601 0.2228 0.054 Uiso calc R 1
C C3 0.0542(2) 0.89193(15) 0.2768(2) 0.0554(7) Uani d . 1
H H3 0.0774 0.9310 0.3127 0.067 Uiso calc R 1
C C4 -0.0399(2) 0.87695(17) 0.2789(2) 0.0619(8) Uani d . 1
H H4 -0.0782 0.9062 0.3162 0.074 Uiso calc R 1
C C5 -0.0778(2) 0.82015(17) 0.2275(2) 0.0562(7) Uani d . 1
H H5 -0.1407 0.8098 0.2294 0.067 Uiso calc R 1
C C6 -0.01757(17) 0.77856(15) 0.17211(18) 0.0430(6) Uani d . 1
C C7 0.04996(16) 0.69688(13) 0.07935(16) 0.0371(5) Uani d . 1
C C8 0.05757(17) 0.62941(14) 0.01904(18) 0.0434(6) Uani d . 1
H H8A 0.1047 0.6377 -0.0280 0.052 Uiso calc R 1
H H8B -0.0007 0.6213 -0.0129 0.052 Uiso calc R 1
C C9 0.08211(18) 0.55980(13) 0.07567(19) 0.0465(6) Uani d . 1
H H9A 0.0857 0.5173 0.0338 0.056 Uiso calc R 1
H H9B 0.0331 0.5501 0.1203 0.056 Uiso calc R 1
C C10 0.17360(16) 0.56732(13) 0.12819(17) 0.0405(5) Uani d . 1
H H10A 0.1698 0.6085 0.1721 0.049 Uiso calc R 1
H H10B 0.1856 0.5220 0.1633 0.049 Uiso calc R 1
C C11 0.25044(16) 0.58083(13) 0.06119(16) 0.0371(5) Uani d . 1
C C12 0.36087(17) 0.55352(13) -0.03919(17) 0.0396(5) Uani d . 1
C C13 0.4271(2) 0.52029(15) -0.09541(19) 0.0516(7) Uani d . 1
H H13 0.4376 0.4690 -0.0940 0.062 Uiso calc R 1
C C14 0.4766(2) 0.56670(17) -0.1534(2) 0.0568(7) Uani d . 1
H H14 0.5219 0.5465 -0.1918 0.068 Uiso calc R 1
C C15 0.4603(2) 0.64322(17) -0.1558(2) 0.0543(7) Uani d . 1
H H15 0.4951 0.6729 -0.1959 0.065 Uiso calc R 1
C C16 0.39374(18) 0.67644(14) -0.10034(18) 0.0465(6) Uani d . 1
H H16 0.3825 0.7275 -0.1030 0.056 Uiso calc R 1
C C17 0.34427(16) 0.63005(13) -0.04022(16) 0.0363(5) Uani d . 1
C C18 0.1719(4) 0.1726(3) 0.0359(4) 0.1238(19) Uani d . 1
H H18A 0.1675 0.2185 0.0705 0.186 Uiso calc R 1
H H18B 0.1110 0.1540 0.0232 0.186 Uiso calc R 1
H H18C 0.2035 0.1816 -0.0221 0.186 Uiso calc R 1
N N2 -0.03139(15) 0.71824(13) 0.11500(16) 0.0444(5) Uani d . 1
N N4 0.30001(15) 0.52477(12) 0.02574(16) 0.0423(5) Uani d . 1
N N5 0.81550(16) 0.58786(18) 0.1762(2) 0.0654(7) Uani d . 1
O O1 0.7826(3) 0.53217(18) 0.2119(3) 0.1170(11) Uani d . 1
O O2 0.81605(17) 0.64741(15) 0.2217(2) 0.0854(7) Uani d . 1
O O3 0.84823(19) 0.58743(19) 0.0982(2) 0.1039(10) Uani d . 1
O O4 0.2211(2) 0.11977(14) 0.08836(19) 0.0816(7) Uani d D 1
H H4A 0.216(4) 0.122(3) 0.1451(8) 0.122 Uiso d D 1

loop_
_atom_site_aniso_label
_atom_site_aniso_U_11
_atom_site_aniso_U_22
_atom_site_aniso_U_33
_atom_site_aniso_U_12
_atom_site_aniso_U_13
_atom_site_aniso_U_23
Cu1 0.0331(2) 0.0260(2) 0.0361(2) -0.00241(15) 0.000 0.000
N1 0.0356(10) 0.0323(10) 0.0376(10) -0.0013(8) 0.0028(8) 0.0005(8)
N3 0.0372(10) 0.0273(9) 0.0380(10) -0.0017(7) 0.0034(8) -0.0023(8)
C1 0.0435(13) 0.0311(12) 0.0357(12) 0.0029(9) 0.0047(9) 0.0073(9)
C2 0.0571(16) 0.0381(13) 0.0395(13) -0.0006(11) 0.0073(11) 0.0030(11)
C3 0.084(2) 0.0397(14) 0.0424(15) 0.0062(14) 0.0068(14) 0.0015(11)
C4 0.075(2) 0.0527(17) 0.0581(18) 0.0256(15) 0.0183(15) 0.0057(14)
C5 0.0488(15) 0.0561(17) 0.0636(18) 0.0159(13) 0.0125(13) 0.0094(14)
C6 0.0441(14) 0.0407(13) 0.0441(14) 0.0063(11) 0.0030(10) 0.0098(11)
C7 0.0365(12) 0.0381(12) 0.0367(12) -0.0029(10) -0.0020(9) 0.0079(10)
C8 0.0415(13) 0.0463(14) 0.0425(14) -0.0091(11) -0.0029(10) -0.0071(11)
C9 0.0459(14) 0.0346(13) 0.0589(16) -0.0109(11) 0.0082(11) -0.0028(11)
C10 0.0464(14) 0.0302(12) 0.0448(14) -0.0018(10) 0.0081(10) 0.0029(10)
C11 0.0404(12) 0.0317(11) 0.0391(12) -0.0022(10) -0.0016(10) -0.0015(9)
C12 0.0442(13) 0.0341(12) 0.0407(13) -0.0009(10) 0.0020(10) -0.0012(10)
C13 0.0596(17) 0.0414(14) 0.0540(16) 0.0069(12) 0.0091(13) -0.0075(12)
C14 0.0592(17) 0.0622(18) 0.0491(16) 0.0052(14) 0.0167(13) -0.0060(14)
C15 0.0610(17) 0.0585(17) 0.0434(14) -0.0055(14) 0.0155(13) 0.0019(13)
C16 0.0572(16) 0.0381(13) 0.0441(14) -0.0047(11) 0.0067(12) 0.0026(11)
C17 0.0391(12) 0.0349(12) 0.0348(12) -0.0031(10) 0.0006(9) -0.0024(9)
C18 0.140(5) 0.074(3) 0.158(5) 0.013(3) 0.034(4) 0.030(3)
N2 0.0335(12) 0.0476(12) 0.0521(13) -0.0011(10) -0.0017(9) 0.0090(11)
N4 0.0517(13) 0.0253(10) 0.0498(12) -0.0002(9) 0.0078(10) -0.0003(9)
N5 0.0395(13) 0.0756(19) 0.081(2) -0.0106(13) -0.0033(13) 0.0111(16)
O1 0.133(3) 0.084(2) 0.134(3) -0.032(2) 0.020(2) 0.025(2)
O2 0.0706(16) 0.0768(17) 0.109(2) -0.0088(13) 0.0124(14) 0.0026(16)
O3 0.0819(18) 0.147(3) 0.0829(19) -0.0447(18) 0.0125(15) -0.0126(18)
O4 0.114(2) 0.0473(13) 0.0834(17) 0.0018(13) 0.0006(16) -0.0110(13)

loop_
_atom_type_symbol
_atom_type_description
_atom_type_scat_dispersion_real
_atom_type_scat_dispersion_imag
_atom_type_scat_source
C C 0.0033 0.0016 'International Tables Vol C Tables 4.2.6.8 and 6.1.1.4'
H H 0.0000 0.0000 'International Tables Vol C Tables 4.2.6.8 and 6.1.1.4'
N N 0.0061 0.0033 'International Tables Vol C Tables 4.2.6.8 and 6.1.1.4'
O O 0.0106 0.0060 'International Tables Vol C Tables 4.2.6.8 and 6.1.1.4'
Cu Cu 0.3201 1.2651 'International Tables Vol C Tables 4.2.6.8 and 6.1.1.4'

loop_
_geom_angle_atom_site_label_1
_geom_angle_atom_site_label_2
_geom_angle_atom_site_label_3
_geom_angle_site_symmetry_1
_geom_angle_site_symmetry_3
_geom_angle
_geom_angle_publ_flag
N3 Cu1 N3 . 2_565 144.46(12) yes
N3 Cu1 N1 . . 100.35(7) yes
N3 Cu1 N1 2_565 . 90.25(7) n
N3 Cu1 N1 . 2_565 90.25(7) yes
N3 Cu1 N1 2_565 2_565 100.35(7) n
N1 Cu1 N1 . 2_565 144.89(11) yes
C7 N1 C1 . . 105.46(19) ?
C7 N1 Cu1 . . 131.33(16) ?
C1 N1 Cu1 . . 122.29(15) ?
C11 N3 C17 . . 105.48(19) ?
C11 N3 Cu1 . . 131.19(16) ?
C17 N3 Cu1 . . 121.32(15) ?
C6 C1 C2 . . 119.8(2) ?
C6 C1 N1 . . 108.6(2) ?
C2 C1 N1 . . 131.6(2) ?
C3 C2 C1 . . 117.7(3) ?
C3 C2 H2 . . 121.2 ?
C1 C2 H2 . . 121.2 ?
C2 C3 C4 . . 121.7(3) ?
C2 C3 H3 . . 119.2 ?
C4 C3 H3 . . 119.2 ?
C5 C4 C3 . . 121.6(3) ?
C5 C4 H4 . . 119.2 ?
C3 C4 H4 . . 119.2 ?
C4 C5 C6 . . 116.9(3) ?
C4 C5 H5 . . 121.6 ?
C6 C5 H5 . . 121.6 ?
N2 C6 C5 . . 132.0(3) ?
N2 C6 C1 . . 105.6(2) ?
C5 C6 C1 . . 122.4(3) ?
N1 C7 N2 . . 111.5(2) ?
N1 C7 C8 . . 127.3(2) ?
N2 C7 C8 . . 121.2(2) ?
C7 C8 C9 . . 111.8(2) ?
C7 C8 H8A . . 109.3 ?
C9 C8 H8A . . 109.3 ?
C7 C8 H8B . . 109.3 ?
C9 C8 H8B . . 109.3 ?
H8A C8 H8B . . 107.9 ?
C8 C9 C10 . . 112.97(19) ?
C8 C9 H9A . . 109.0 ?
C10 C9 H9A . . 109.0 ?
C8 C9 H9B . . 109.0 ?
C10 C9 H9B . . 109.0 ?
H9A C9 H9B . . 107.8 ?
C11 C10 C9 . . 110.2(2) ?
C11 C10 H10A . . 109.6 ?
C9 C10 H10A . . 109.6 ?
C11 C10 H10B . . 109.6 ?
C9 C10 H10B . . 109.6 ?
H10A C10 H10B . . 108.1 ?
N3 C11 N4 . . 111.9(2) ?
N3 C11 C10 . . 126.2(2) ?
N4 C11 C10 . . 121.7(2) ?
N4 C12 C13 . . 132.3(2) ?
N4 C12 C17 . . 105.3(2) ?
C13 C12 C17 . . 122.4(2) ?
C14 C13 C12 . . 116.8(2) ?
C14 C13 H13 . . 121.6 ?
C12 C13 H13 . . 121.6 ?
C13 C14 C15 . . 121.4(3) ?
C13 C14 H14 . . 119.3 ?
C15 C14 H14 . . 119.3 ?
C16 C15 C14 . . 121.9(3) ?
C16 C15 H15 . . 119.1 ?
C14 C15 H15 . . 119.1 ?
C15 C16 C17 . . 117.1(2) ?
C15 C16 H16 . . 121.4 ?
C17 C16 H16 . . 121.4 ?
C12 C17 C16 . . 120.3(2) ?
C12 C17 N3 . . 108.7(2) ?
C16 C17 N3 . . 131.0(2) ?
O4 C18 H18A . . 109.5 ?
O4 C18 H18B . . 109.5 ?
H18A C18 H18B . . 109.5 ?
O4 C18 H18C . . 109.5 ?
H18A C18 H18C . . 109.5 ?
H18B C18 H18C . . 109.5 ?
C7 N2 C6 . . 108.9(2) ?
C7 N2 H2N . . 124(2) ?
C6 N2 H2N . . 126(2) ?
C11 N4 C12 . . 108.6(2) ?
C11 N4 H4N . . 123(2) ?
C12 N4 H4N . . 128(2) ?
O3 N5 O1 . . 122.3(4) ?
O3 N5 O2 . . 118.9(3) ?
O1 N5 O2 . . 118.9(3) ?
C18 O4 H4A . . 117(4) ?

loop_
_geom_bond_atom_site_label_1
_geom_bond_atom_site_label_2
_geom_bond_site_symmetry_2
_geom_bond_distance
Cu1 N3 . 1.9857(18)
Cu1 N3 2_565 1.9857(18)
Cu1 N1 . 2.0049(19)
Cu1 N1 2_565 2.0049(19)
N1 C7 . 1.333(3)
N1 C1 . 1.403(3)
N3 C11 . 1.327(3)
N3 C17 . 1.404(3)
C1 C6 . 1.393(3)
C1 C2 . 1.395(3)
C2 C3 . 1.380(4)
C2 H2 . 0.9300
C3 C4 . 1.390(5)
C3 H3 . 0.9300
C4 C5 . 1.369(5)
C4 H4 . 0.9300
C5 C6 . 1.393(4)
C5 H5 . 0.9300
C6 N2 . 1.369(4)
C7 N2 . 1.339(3)
C7 C8 . 1.488(3)
C8 C9 . 1.528(4)
C8 H8A . 0.9700
C8 H8B . 0.9700
C9 C10 . 1.529(4)
C9 H9A . 0.9700
C9 H9B . 0.9700
C10 C11 . 1.488(3)
C10 H10A . 0.9700
C10 H10B . 0.9700
C11 N4 . 1.334(3)
C12 N4 . 1.380(3)
C12 C13 . 1.386(4)
C12 C17 . 1.391(3)
C13 C14 . 1.375(4)
C13 H13 . 0.9300
C14 C15 . 1.390(4)
C14 H14 . 0.9300
C15 C16 . 1.382(4)
C15 H15 . 0.9300
C16 C17 . 1.394(3)
C16 H16 . 0.9300
C18 O4 . 1.403(5)
C18 H18A . 0.9600
C18 H18B . 0.9600
C18 H18C . 0.9600
N2 H2N . 0.78(3)
N4 H4N . 0.78(3)
N5 O3 . 1.213(4)
N5 O1 . 1.217(4)
N5 O2 . 1.249(4)
O4 H4A . 0.816(10)

loop_
_geom_hbond_atom_site_label_D
_geom_hbond_atom_site_label_H
_geom_hbond_atom_site_label_A
_geom_hbond_site_symmetry_A
_geom_hbond_distance_DH
_geom_hbond_distance_HA
_geom_hbond_distance_DA
_geom_hbond_angle_DHA
_geom_hbond_publ_flag
O4 H4A O2 3_645 0.816(10) 2.014(17) 2.814(4) 167(5) yes
O4 H4A O1 3_645 0.816(10) 2.60(4) 3.261(5) 139(5) yes
N2 H2N O3 1_455 0.78(3) 2.21(3) 2.929(4) 152(3) yes
N2 H2N O2 1_455 0.78(3) 2.37(3) 2.969(3) 134(3) yes

loop_
_geom_torsion_atom_site_label_1
_geom_torsion_atom_site_label_2
_geom_torsion_atom_site_label_3
_geom_torsion_atom_site_label_4
_geom_torsion_site_symmetry_1
_geom_torsion
N3 Cu1 N1 C7 . -30.8(2)
N3 Cu1 N1 C7 2_565 115.1(2)
N1 Cu1 N1 C7 2_565 -136.3(2)
N3 Cu1 N1 C1 . 161.87(17)
N3 Cu1 N1 C1 2_565 -52.24(18)
N1 Cu1 N1 C1 2_565 56.35(16)
N3 Cu1 N3 C11 2_565 -146.5(2)
N1 Cu1 N3 C11 . -41.2(2)
N1 Cu1 N3 C11 2_565 105.1(2)
N3 Cu1 N3 C17 2_565 52.10(16)
N1 Cu1 N3 C17 . 157.37(17)
N1 Cu1 N3 C17 2_565 -56.28(18)
C7 N1 C1 C6 . -0.3(2)
Cu1 N1 C1 C6 . 169.84(15)
C7 N1 C1 C2 . 176.9(2)
Cu1 N1 C1 C2 . -13.0(3)
C6 C1 C2 C3 . -1.5(3)
N1 C1 C2 C3 . -178.5(2)
C1 C2 C3 C4 . 1.2(4)
C2 C3 C4 C5 . -0.1(4)
C3 C4 C5 C6 . -0.7(4)
C4 C5 C6 N2 . 178.3(3)
C4 C5 C6 C1 . 0.3(4)
C2 C1 C6 N2 . -177.6(2)
N1 C1 C6 N2 . 0.0(3)
C2 C1 C6 C5 . 0.8(4)
N1 C1 C6 C5 . 178.4(2)
C1 N1 C7 N2 . 0.6(3)
Cu1 N1 C7 N2 . -168.34(16)
C1 N1 C7 C8 . -175.9(2)
Cu1 N1 C7 C8 . 15.1(4)
N1 C7 C8 C9 . 83.1(3)
N2 C7 C8 C9 . -93.1(3)
C7 C8 C9 C10 . -59.3(3)
C8 C9 C10 C11 . -59.8(3)
C17 N3 C11 N4 . 0.3(3)
Cu1 N3 C11 N4 . -163.27(17)
C17 N3 C11 C10 . -174.9(2)
Cu1 N3 C11 C10 . 21.5(4)
C9 C10 C11 N3 . 82.5(3)
C9 C10 C11 N4 . -92.3(3)
N4 C12 C13 C14 . 180.0(3)
C17 C12 C13 C14 . -0.1(4)
C12 C13 C14 C15 . -0.5(5)
C13 C14 C15 C16 . 0.0(5)
C14 C15 C16 C17 . 1.1(4)
N4 C12 C17 C16 . -178.9(2)
C13 C12 C17 C16 . 1.2(4)
N4 C12 C17 N3 . 0.3(3)
C13 C12 C17 N3 . -179.7(2)
C15 C16 C17 C12 . -1.6(4)
C15 C16 C17 N3 . 179.4(3)
C11 N3 C17 C12 . -0.4(3)
Cu1 N3 C17 C12 . 165.21(16)
C11 N3 C17 C16 . 178.7(3)
Cu1 N3 C17 C16 . -15.7(4)
N1 C7 N2 C6 . -0.6(3)
C8 C7 N2 C6 . 176.1(2)
C5 C6 N2 C7 . -177.8(3)
C1 C6 N2 C7 . 0.4(3)
N3 C11 N4 C12 . -0.1(3)
C10 C11 N4 C12 . 175.4(2)
C13 C12 N4 C11 . 179.8(3)
C17 C12 N4 C11 . -0.1(3)
